data_7159457
loop_
_publ_author_name
'Yamamoto, Koji'
'Matsui, Shun'
'Kato, Shin-Ichiro'
'Nakamura, Yosuke'

_publ_section_title
;
 A series of boron difluoride complexes of azinylcarbazoles: synthesis and
 structure-property relationships.
;
_journal_issue 26
_journal_name_full 'Organic &amp; biomolecular chemistry'
_journal_page_first 5398
_journal_page_last 5405
_journal_paper_doi 10.1039/d3ob00795b
_journal_volume 21
_journal_year 2023
_chemical_formula_moiety 'C24 H26 B F2 N3'
_chemical_formula_sum 'C24 H26 B F2 N3'
_chemical_formula_weight 405.29
_space_group_crystal_system monoclinic
_space_group_IT_number 14
_space_group_name_Hall '-P 2ybc'
_space_group_name_H-M_alt 'P 1 21/c 1'
_atom_sites_solution_hydrogens geom
_atom_sites_solution_primary dual
_audit_creation_date 2023-04-05
_audit_creation_method
;
Olex2 1.3
(compiled 2020.11.12 svn.r5f609507 for OlexSys, GUI svn.r6408)
;
_audit_update_record
;
2023-04-05 deposited with the CCDC.	2023-06-14 downloaded from the CCDC.
;
_cell_angle_alpha 90
_cell_angle_beta 109.172(2)
_cell_angle_gamma 90
_cell_formula_units_Z 4
_cell_length_a 16.1855(3)
_cell_length_b 11.2431(2)
_cell_length_c 11.9494(2)
_cell_measurement_reflns_used 26854
_cell_measurement_temperature 120
_cell_measurement_theta_max 30.0050
_cell_measurement_theta_min 2.6020
_cell_volume 2053.89(7)
_computing_cell_refinement 'CrysAlisPro 1.171.42.72a (Rigaku OD, 2022)'
_computing_data_collection 'CrysAlisPro 1.171.42.72a (Rigaku OD, 2022)'
_computing_data_reduction 'CrysAlisPro 1.171.42.72a (Rigaku OD, 2022)'
_computing_molecular_graphics 'Olex2 1.3 (Dolomanov et al., 2009)'
_computing_publication_material 'Olex2 1.3 (Dolomanov et al., 2009)'
_computing_structure_refinement 'SHELXL 2018/3 (Sheldrick, 2015)'
_computing_structure_solution 'SHELXT 2018/2 (Sheldrick, 2018)'
_diffrn_ambient_temperature 120
_diffrn_detector PILT
_diffrn_detector_area_resol_mean 5.8140
_diffrn_measured_fraction_theta_full 0.999
_diffrn_measured_fraction_theta_max 0.923
_diffrn_measurement_details
;
List of Runs (angles in degrees, time in seconds):

  # Type    Start    End  Width  t~exp~   \w     \q     \k     \f   Frames
#--------------------------------------------------------------------------
  1  \w   -103.00  77.00   0.25    5.00    --  -13.00  55.00 -36.00  720
  2  \w   -103.00  77.00   0.25    5.00    --  -13.00  55.00 108.00  720
  3  \w    -86.25  52.00   0.25    5.00    --  -13.00  55.00-108.00  553
  4  \w    -53.00   8.00   0.25    5.00    --  -13.00   0.00-180.00  244
  5  \w   -103.00  11.00   0.25    5.00    --  -13.00  55.00  36.00  456
;
_diffrn_measurement_device 'AFC11 (Right): Eulerian 3 circle'
_diffrn_measurement_device_type 'Rigaku Pilatus 200K'
_diffrn_measurement_method '\w scans'
_diffrn_orient_matrix_type 'CrysAlisPro convention (1999,Acta A55,543-557)'
_diffrn_orient_matrix_UB_11 0.0124232000
_diffrn_orient_matrix_UB_12 0.0150581000
_diffrn_orient_matrix_UB_13 -0.0499009000
_diffrn_orient_matrix_UB_21 -0.0446904000
_diffrn_orient_matrix_UB_22 0.0022449000
_diffrn_orient_matrix_UB_23 -0.0357398000
_diffrn_orient_matrix_UB_31 -0.0014278000
_diffrn_orient_matrix_UB_32 0.0611937000
_diffrn_orient_matrix_UB_33 0.0135538000
_diffrn_radiation_monochromator Confocal
_diffrn_radiation_probe x-ray
_diffrn_radiation_type 'Mo K\a'
_diffrn_radiation_wavelength 0.71073
_diffrn_reflns_av_R_equivalents 0.0168
_diffrn_reflns_av_unetI/netI 0.0082
_diffrn_reflns_Laue_measured_fraction_full 0.999
_diffrn_reflns_Laue_measured_fraction_max 0.923
_diffrn_reflns_limit_h_max 22
_diffrn_reflns_limit_h_min -22
_diffrn_reflns_limit_k_max 15
_diffrn_reflns_limit_k_min -15
_diffrn_reflns_limit_l_max 16
_diffrn_reflns_limit_l_min -16
_diffrn_reflns_number 33705
_diffrn_reflns_point_group_measured_fraction_full 0.999
_diffrn_reflns_point_group_measured_fraction_max 0.923
_diffrn_reflns_theta_full 25.242
_diffrn_reflns_theta_max 29.904
_diffrn_reflns_theta_min 2.665
_diffrn_source 'Rotating Anode'
_diffrn_source_type 'Enhance (Mo) X-ray Source'
_exptl_absorpt_coefficient_mu 0.090
_exptl_absorpt_correction_T_max 1.00000
_exptl_absorpt_correction_T_min 0.71045
_exptl_absorpt_correction_type multi-scan
_exptl_absorpt_process_details
;
CrysAlisPro 1.171.42.72a (Rigaku Oxford Diffraction, 2022)
Empirical absorption correction using spherical harmonics,
implemented in SCALE3 ABSPACK scaling algorithm.
;
_exptl_crystal_colour 'clear orange'
_exptl_crystal_colour_lustre clear
_exptl_crystal_colour_primary orange
_exptl_crystal_density_diffrn 1.311
_exptl_crystal_description block
_exptl_crystal_F_000 856
_exptl_crystal_size_max 0.44
_exptl_crystal_size_mid 0.41
_exptl_crystal_size_min 0.2
_refine_diff_density_max 0.382
_refine_diff_density_min -0.213
_refine_diff_density_rms 0.055
_refine_ls_extinction_method none
_refine_ls_goodness_of_fit_ref 1.045
_refine_ls_hydrogen_treatment constr
_refine_ls_matrix_type full
_refine_ls_number_parameters 277
_refine_ls_number_reflns 5480
_refine_ls_number_restraints 0
_refine_ls_restrained_S_all 1.045
_refine_ls_R_factor_all 0.0412
_refine_ls_R_factor_gt 0.0397
_refine_ls_shift/su_max 0.000
_refine_ls_shift/su_mean 0.000
_refine_ls_structure_factor_coef Fsqd
_refine_ls_weighting_details 'w=1/[\s^2^(Fo^2^)+(0.0595P)^2^+0.7296P] where P=(Fo^2^+2Fc^2^)/3'
_refine_ls_weighting_scheme calc
_refine_ls_wR_factor_gt 0.1101
_refine_ls_wR_factor_ref 0.1110
_reflns_Friedel_coverage 0.000
_reflns_number_gt 5150
_reflns_number_total 5480
_reflns_threshold_expression 'I > 2\s(I)'
_cod_data_source_file d3ob00795b2.cif
_cod_data_source_block 190120_yamakou__autored
_cod_database_code 7159457
_shelx_shelxl_version_number 2018/3
_chemical_oxdiff_formula 'C24 H26 B F2 N3'
_shelx_space_group_comment
;
The symmetry employed for this shelxl refinement is uniquely defined
by the following loop, which should always be used as a source of
symmetry information in preference to the above space-group names.
They are only intended as comments.
;
_reflns_odcompleteness_completeness 92.27
_reflns_odcompleteness_iscentric 1
_reflns_odcompleteness_theta 29.84
_olex2_refinement_description
;
1. Fixed Uiso
 At 1.2 times of:
  All C(H) groups
 At 1.5 times of:
  All C(H,H,H) groups
2.a Aromatic/amide H refined with riding coordinates:
 C009(H009), C00B(H00B), C00E(H00E), C00G(H00G), C00I(H00I), C00K(H00K),
 C00M(H00M), C00N(H00N)
2.b Idealised Me refined as rotating group:
 C00L(H00A,H00C,H00D), C00P(H00F,H00H,H00J), C00Q(H00L,H00O,H00P), C00R(H00Q,
 H00R,H00S), C00S(H00T,H00U,H00V), C00T(H00W,H00X,H00Y)
;
_olex2_submission_special_instructions 'No special instructions were received'
_oxdiff_exptl_absorpt_empirical_details
;
Empirical correction (ABSPACK) includes:
- Absorption correction using spherical harmonics
- Frame scaling
- Detector area scaling
;
_oxdiff_exptl_absorpt_empirical_full_max 1.647
_oxdiff_exptl_absorpt_empirical_full_min 0.566

loop_
_space_group_symop_operation_xyz
'x, y, z'
'-x, y+1/2, -z+1/2'
'-x, -y, -z'
'x, -y-1/2, z-1/2'

loop_
_atom_site_label
_atom_site_type_symbol
_atom_site_fract_x
_atom_site_fract_y
_atom_site_fract_z
_atom_site_U_iso_or_equiv
_atom_site_adp_type
_atom_site_occupancy
_atom_site_site_symmetry_order
_atom_site_calc_flag
_atom_site_refinement_flags_posn
_atom_site_refinement_flags_adp
_atom_site_refinement_flags_occupancy
_atom_site_disorder_assembly
_atom_site_disorder_group
F001 F 0.35010(4) 0.38411(6) 0.14402(5) 0.02957(15) Uani 1 1 d . . . . .
F002 F 0.42480(4) 0.55265(6) 0.21692(6) 0.02903(15) Uani 1 1 d . . . . .
N003 N 0.44929(5) 0.38227(7) 0.34777(7) 0.01818(16) Uani 1 1 d . . . . .
N004 N 0.30845(5) 0.49616(7) 0.28968(7) 0.01907(16) Uani 1 1 d . . . . .
N005 N 0.51465(6) 0.34187(7) 0.31009(7) 0.02112(17) Uani 1 1 d . . . . .
C006 C 0.30019(6) 0.46529(8) 0.63234(8) 0.01792(17) Uani 1 1 d . . . . .
C007 C 0.37631(6) 0.41527(8) 0.49101(8) 0.01734(17) Uani 1 1 d . . . . .
C008 C 0.31206(6) 0.47875(8) 0.40456(8) 0.01749(17) Uani 1 1 d . . . . .
C009 C 0.36844(6) 0.40879(8) 0.60432(8) 0.01854(18) Uani 1 1 d . . . . .
H009 H 0.410639 0.364731 0.664167 0.022 Uiso 1 1 calc R U . . .
C00A C 0.29521(6) 0.45455(9) 0.75823(8) 0.02030(18) Uani 1 1 d . . . . .
C00B C 0.23683(6) 0.52800(8) 0.54316(8) 0.01847(18) Uani 1 1 d . . . . .
H00B H 0.190190 0.566337 0.560605 0.022 Uiso 1 1 calc R U . . .
C00C C 0.24186(6) 0.53444(8) 0.42901(8) 0.01774(17) Uani 1 1 d . . . . .
C00D C 0.23323(6) 0.56362(9) 0.23573(8) 0.01962(18) Uani 1 1 d . . . . .
C00E C 0.11107(6) 0.65164(9) 0.28291(8) 0.02052(19) Uani 1 1 d . . . . .
H00E H 0.082423 0.668615 0.338883 0.025 Uiso 1 1 calc R U . . .
C00F C 0.44780(6) 0.36388(8) 0.45895(8) 0.01781(17) Uani 1 1 d . . . . .
C00G C 0.58011(6) 0.28561(8) 0.38655(9) 0.02183(19) Uani 1 1 d . . . . .
H00G H 0.627326 0.260495 0.361586 0.026 Uiso 1 1 calc R U . . .
C00H C 0.07425(6) 0.68935(9) 0.16601(8) 0.02158(19) Uani 1 1 d . . . . .
C00I C 0.19827(7) 0.60207(9) 0.11849(9) 0.0234(2) Uani 1 1 d . . . . .
H00I H 0.227432 0.586693 0.062762 0.028 Uiso 1 1 calc R U . . .
C00J C 0.18999(6) 0.58893(9) 0.31820(8) 0.01918(18) Uani 1 1 d . . . . .
C00K C 0.51631(7) 0.29794(9) 0.53905(9) 0.02231(19) Uani 1 1 d . . . . .
H00K H 0.515276 0.279952 0.616260 0.027 Uiso 1 1 calc R U . . .
C00L C 0.38647(7) 0.46314(11) 0.85195(9) 0.0284(2) Uani 1 1 d . . . . .
H00A H 0.422254 0.395805 0.843047 0.043 Uiso 1 1 calc R U . . .
H00C H 0.381026 0.461382 0.931230 0.043 Uiso 1 1 calc R U . . .
H00D H 0.414368 0.537726 0.841387 0.043 Uiso 1 1 calc R U . . .
C00M C 0.11961(7) 0.66340(10) 0.08599(9) 0.0244(2) Uani 1 1 d . . . . .
H00M H 0.095028 0.689206 0.006193 0.029 Uiso 1 1 calc R U . . .
C00N C 0.58407(7) 0.26055(9) 0.50338(9) 0.0240(2) Uani 1 1 d . . . . .
H00N H 0.632356 0.218894 0.555974 0.029 Uiso 1 1 calc R U . . .
C00O C -0.01534(6) 0.75077(10) 0.12161(9) 0.0243(2) Uani 1 1 d . . . . .
C00P C 0.23740(8) 0.55192(12) 0.78328(10) 0.0337(3) Uani 1 1 d . . . . .
H00F H 0.257343 0.629931 0.765935 0.051 Uiso 1 1 calc R U . . .
H00H H 0.241289 0.548679 0.866820 0.051 Uiso 1 1 calc R U . . .
H00J H 0.176579 0.539436 0.733123 0.051 Uiso 1 1 calc R U . . .
C00Q C -0.01189(7) 0.86139(11) 0.04829(11) 0.0314(2) Uani 1 1 d . . . . .
H00L H 0.030579 0.918064 0.097688 0.047 Uiso 1 1 calc R U . . .
H00O H -0.069834 0.898559 0.019917 0.047 Uiso 1 1 calc R U . . .
H00P H 0.005803 0.838261 -0.019604 0.047 Uiso 1 1 calc R U . . .
C00R C 0.25565(9) 0.33284(12) 0.76992(11) 0.0357(3) Uani 1 1 d . . . . .
H00Q H 0.196591 0.327169 0.712220 0.054 Uiso 1 1 calc R U . . .
H00R H 0.252804 0.324088 0.850166 0.054 Uiso 1 1 calc R U . . .
H00S H 0.292339 0.269635 0.754824 0.054 Uiso 1 1 calc R U . . .
C00S C -0.04591(8) 0.79213(13) 0.22398(11) 0.0348(3) Uani 1 1 d . . . . .
H00T H -0.053396 0.722906 0.269552 0.052 Uiso 1 1 calc R U . . .
H00U H -0.101767 0.834216 0.192020 0.052 Uiso 1 1 calc R U . . .
H00V H -0.002072 0.845696 0.275748 0.052 Uiso 1 1 calc R U . . .
C00T C -0.08260(8) 0.66257(12) 0.04429(12) 0.0378(3) Uani 1 1 d . . . . .
H00W H -0.064298 0.637216 -0.022461 0.057 Uiso 1 1 calc R U . . .
H00X H -0.139954 0.701196 0.014195 0.057 Uiso 1 1 calc R U . . .
H00Y H -0.086435 0.593063 0.091821 0.057 Uiso 1 1 calc R U . . .
B00U B 0.37973(7) 0.45664(10) 0.24171(9) 0.0205(2) Uani 1 1 d . . . . .

loop_
_atom_site_aniso_label
_atom_site_aniso_U_11
_atom_site_aniso_U_22
_atom_site_aniso_U_33
_atom_site_aniso_U_23
_atom_site_aniso_U_13
_atom_site_aniso_U_12
F001 0.0369(4) 0.0336(3) 0.0184(3) -0.0049(2) 0.0092(2) 0.0060(3)
F002 0.0304(3) 0.0255(3) 0.0368(4) 0.0111(3) 0.0187(3) 0.0038(2)
N003 0.0220(4) 0.0166(3) 0.0187(4) -0.0012(3) 0.0103(3) 0.0006(3)
N004 0.0218(4) 0.0212(4) 0.0151(3) 0.0013(3) 0.0074(3) 0.0025(3)
N005 0.0249(4) 0.0190(4) 0.0238(4) -0.0020(3) 0.0139(3) 0.0009(3)
C006 0.0194(4) 0.0197(4) 0.0160(4) 0.0003(3) 0.0077(3) -0.0008(3)
C007 0.0192(4) 0.0173(4) 0.0167(4) -0.0001(3) 0.0077(3) 0.0011(3)
C008 0.0198(4) 0.0178(4) 0.0158(4) -0.0003(3) 0.0072(3) -0.0006(3)
C009 0.0203(4) 0.0193(4) 0.0168(4) 0.0013(3) 0.0072(3) 0.0013(3)
C00A 0.0209(4) 0.0261(5) 0.0162(4) 0.0012(3) 0.0092(3) 0.0028(3)
C00B 0.0176(4) 0.0210(4) 0.0181(4) -0.0001(3) 0.0075(3) 0.0001(3)
C00C 0.0175(4) 0.0188(4) 0.0172(4) 0.0005(3) 0.0061(3) 0.0002(3)
C00D 0.0206(4) 0.0208(4) 0.0177(4) 0.0005(3) 0.0066(3) 0.0004(3)
C00E 0.0197(4) 0.0234(4) 0.0191(4) 0.0018(3) 0.0072(3) 0.0001(3)
C00F 0.0213(4) 0.0155(4) 0.0182(4) -0.0011(3) 0.0087(3) -0.0004(3)
C00G 0.0241(4) 0.0180(4) 0.0267(5) -0.0029(3) 0.0128(4) 0.0006(3)
C00H 0.0196(4) 0.0237(4) 0.0205(4) 0.0035(3) 0.0053(3) -0.0001(3)
C00I 0.0263(5) 0.0278(5) 0.0172(4) 0.0018(4) 0.0087(4) 0.0020(4)
C00J 0.0197(4) 0.0214(4) 0.0165(4) 0.0012(3) 0.0060(3) -0.0006(3)
C00K 0.0250(5) 0.0231(4) 0.0198(4) 0.0016(3) 0.0085(3) 0.0043(4)
C00L 0.0245(5) 0.0441(6) 0.0168(4) 0.0012(4) 0.0071(4) 0.0031(4)
C00M 0.0257(5) 0.0286(5) 0.0177(4) 0.0042(4) 0.0057(4) 0.0019(4)
C00N 0.0248(5) 0.0231(5) 0.0249(5) 0.0009(4) 0.0092(4) 0.0050(4)
C00O 0.0184(4) 0.0302(5) 0.0231(4) 0.0070(4) 0.0053(3) 0.0012(4)
C00P 0.0373(6) 0.0462(7) 0.0197(5) 0.0011(4) 0.0120(4) 0.0187(5)
C00Q 0.0256(5) 0.0346(6) 0.0347(6) 0.0141(5) 0.0107(4) 0.0062(4)
C00R 0.0464(7) 0.0375(6) 0.0304(5) 0.0018(5) 0.0225(5) -0.0107(5)
C00S 0.0270(5) 0.0482(7) 0.0314(5) 0.0108(5) 0.0124(4) 0.0125(5)
C00T 0.0240(5) 0.0426(7) 0.0408(6) 0.0031(5) 0.0024(5) -0.0058(5)
B00U 0.0253(5) 0.0208(5) 0.0179(4) 0.0015(4) 0.0104(4) 0.0027(4)

loop_
_atom_type_symbol
_atom_type_description
_atom_type_scat_dispersion_real
_atom_type_scat_dispersion_imag
_atom_type_scat_source
C C 0.0033 0.0016 'International Tables Vol C Tables 4.2.6.8 and 6.1.1.4'
H H 0.0000 0.0000 'International Tables Vol C Tables 4.2.6.8 and 6.1.1.4'
B B 0.0013 0.0007 'International Tables Vol C Tables 4.2.6.8 and 6.1.1.4'
N N 0.0061 0.0033 'International Tables Vol C Tables 4.2.6.8 and 6.1.1.4'
F F 0.0171 0.0103 'International Tables Vol C Tables 4.2.6.8 and 6.1.1.4'

loop_
_geom_angle_atom_site_label_1
_geom_angle_atom_site_label_2
_geom_angle_atom_site_label_3
_geom_angle
_geom_angle_site_symmetry_1
_geom_angle_site_symmetry_3
_geom_angle_publ_flag
N005 N003 B00U 109.25(7) . . ?
C00F N003 N005 122.83(8) . . ?
C00F N003 B00U 127.88(8) . . ?
C008 N004 C00D 106.48(7) . . ?
C008 N004 B00U 123.43(8) . . ?
C00D N004 B00U 129.84(8) . . ?
C00G N005 N003 118.00(8) . . ?
C009 C006 C00A 119.67(8) . . ?
C00B C006 C009 118.79(8) . . ?
C00B C006 C00A 121.52(8) . . ?
C008 C007 C009 117.30(8) . . ?
C008 C007 C00F 118.16(8) . . ?
C009 C007 C00F 124.51(8) . . ?
N004 C008 C007 126.22(8) . . ?
N004 C008 C00C 111.87(8) . . ?
C007 C008 C00C 121.91(8) . . ?
C006 C009 H009 118.9 . . ?
C007 C009 C006 122.25(8) . . ?
C007 C009 H009 118.9 . . ?
C00L C00A C006 111.20(8) . . ?
C00L C00A C00R 108.63(9) . . ?
C00P C00A C006 111.51(8) . . ?
C00P C00A C00L 108.38(9) . . ?
C00P C00A C00R 108.61(9) . . ?
C00R C00A C006 108.44(8) . . ?
C006 C00B H00B 119.8 . . ?
C00C C00B C006 120.42(8) . . ?
C00C C00B H00B 119.8 . . ?
C008 C00C C00J 105.24(8) . . ?
C00B C00C C008 119.31(8) . . ?
C00B C00C C00J 135.45(9) . . ?
N004 C00D C00J 110.08(8) . . ?
C00I C00D N004 129.41(9) . . ?
C00I C00D C00J 120.49(9) . . ?
C00H C00E H00E 119.9 . . ?
C00H C00E C00J 120.26(9) . . ?
C00J C00E H00E 119.9 . . ?
N003 C00F C007 118.09(8) . . ?
N003 C00F C00K 118.83(8) . . ?
C00K C00F C007 123.07(8) . . ?
N005 C00G H00G 118.3 . . ?
N005 C00G C00N 123.48(9) . . ?
C00N C00G H00G 118.3 . . ?
C00E C00H C00M 117.98(9) . . ?
C00E C00H C00O 121.89(9) . . ?
C00M C00H C00O 120.03(8) . . ?
C00D C00I H00I 121.1 . . ?
C00M C00I C00D 117.86(9) . . ?
C00M C00I H00I 121.1 . . ?
C00D C00J C00C 106.32(8) . . ?
C00E C00J C00C 133.34(9) . . ?
C00E C00J C00D 120.29(8) . . ?
C00F C00K H00K 120.6 . . ?
C00N C00K C00F 118.78(9) . . ?
C00N C00K H00K 120.6 . . ?
C00A C00L H00A 109.5 . . ?
C00A C00L H00C 109.5 . . ?
C00A C00L H00D 109.5 . . ?
H00A C00L H00C 109.5 . . ?
H00A C00L H00D 109.5 . . ?
H00C C00L H00D 109.5 . . ?
C00H C00M H00M 118.4 . . ?
C00I C00M C00H 123.10(9) . . ?
C00I C00M H00M 118.4 . . ?
C00G C00N H00N 121.0 . . ?
C00K C00N C00G 117.95(9) . . ?
C00K C00N H00N 121.0 . . ?
C00H C00O C00T 108.65(9) . . ?
C00Q C00O C00H 110.79(8) . . ?
C00Q C00O C00S 106.95(10) . . ?
C00Q C00O C00T 109.36(9) . . ?
C00S C00O C00H 112.09(8) . . ?
C00S C00O C00T 108.95(10) . . ?
C00A C00P H00F 109.5 . . ?
C00A C00P H00H 109.5 . . ?
C00A C00P H00J 109.5 . . ?
H00F C00P H00H 109.5 . . ?
H00F C00P H00J 109.5 . . ?
H00H C00P H00J 109.5 . . ?
C00O C00Q H00L 109.5 . . ?
C00O C00Q H00O 109.5 . . ?
C00O C00Q H00P 109.5 . . ?
H00L C00Q H00O 109.5 . . ?
H00L C00Q H00P 109.5 . . ?
H00O C00Q H00P 109.5 . . ?
C00A C00R H00Q 109.5 . . ?
C00A C00R H00R 109.5 . . ?
C00A C00R H00S 109.5 . . ?
H00Q C00R H00R 109.5 . . ?
H00Q C00R H00S 109.5 . . ?
H00R C00R H00S 109.5 . . ?
C00O C00S H00T 109.5 . . ?
C00O C00S H00U 109.5 . . ?
C00O C00S H00V 109.5 . . ?
H00T C00S H00U 109.5 . . ?
H00T C00S H00V 109.5 . . ?
H00U C00S H00V 109.5 . . ?
C00O C00T H00W 109.5 . . ?
C00O C00T H00X 109.5 . . ?
C00O C00T H00Y 109.5 . . ?
H00W C00T H00X 109.5 . . ?
H00W C00T H00Y 109.5 . . ?
H00X C00T H00Y 109.5 . . ?
F001 B00U F002 109.96(8) . . ?
F001 B00U N003 108.45(8) . . ?
F001 B00U N004 113.51(9) . . ?
F002 B00U N003 106.79(8) . . ?
F002 B00U N004 111.83(8) . . ?
N004 B00U N003 105.96(7) . . ?

loop_
_geom_bond_atom_site_label_1
_geom_bond_atom_site_label_2
_geom_bond_distance
_geom_bond_site_symmetry_2
_geom_bond_publ_flag
F001 B00U 1.3747(12) . ?
F002 B00U 1.3881(13) . ?
N003 N005 1.3570(11) . ?
N003 C00F 1.3525(12) . ?
N003 B00U 1.6235(13) . ?
N004 C008 1.3688(11) . ?
N004 C00D 1.3991(12) . ?
N004 B00U 1.5137(13) . ?
N005 C00G 1.3120(13) . ?
C006 C009 1.4067(13) . ?
C006 C00A 1.5374(12) . ?
C006 C00B 1.4024(13) . ?
C007 C008 1.3973(12) . ?
C007 C009 1.4028(12) . ?
C007 C00F 1.4527(12) . ?
C008 C00C 1.4095(12) . ?
C009 H009 0.9500 . ?
C00A C00L 1.5359(14) . ?
C00A C00P 1.5323(14) . ?
C00A C00R 1.5364(15) . ?
C00B H00B 0.9500 . ?
C00B C00C 1.3948(12) . ?
C00C C00J 1.4502(12) . ?
C00D C00I 1.3961(13) . ?
C00D C00J 1.4124(13) . ?
C00E H00E 0.9500 . ?
C00E C00H 1.3926(13) . ?
C00E C00J 1.3975(13) . ?
C00F C00K 1.4136(13) . ?
C00G H00G 0.9500 . ?
C00G C00N 1.4049(14) . ?
C00H C00M 1.4141(14) . ?
C00H C00O 1.5348(13) . ?
C00I H00I 0.9500 . ?
C00I C00M 1.3865(14) . ?
C00K H00K 0.9500 . ?
C00K C00N 1.3668(14) . ?
C00L H00A 0.9800 . ?
C00L H00C 0.9800 . ?
C00L H00D 0.9800 . ?
C00M H00M 0.9500 . ?
C00N H00N 0.9500 . ?
C00O C00Q 1.5329(15) . ?
C00O C00S 1.5345(16) . ?
C00O C00T 1.5366(16) . ?
C00P H00F 0.9800 . ?
C00P H00H 0.9800 . ?
C00P H00J 0.9800 . ?
C00Q H00L 0.9800 . ?
C00Q H00O 0.9800 . ?
C00Q H00P 0.9800 . ?
C00R H00Q 0.9800 . ?
C00R H00R 0.9800 . ?
C00R H00S 0.9800 . ?
C00S H00T 0.9800 . ?
C00S H00U 0.9800 . ?
C00S H00V 0.9800 . ?
C00T H00W 0.9800 . ?
C00T H00X 0.9800 . ?
C00T H00Y 0.9800 . ?

loop_
_geom_torsion_atom_site_label_1
_geom_torsion_atom_site_label_2
_geom_torsion_atom_site_label_3
_geom_torsion_atom_site_label_4
_geom_torsion
_geom_torsion_site_symmetry_1
_geom_torsion_site_symmetry_2
_geom_torsion_site_symmetry_3
_geom_torsion_site_symmetry_4
_geom_torsion_publ_flag
N003 N005 C00G C00N 2.93(14) . . . . ?
N003 C00F C00K C00N 3.47(14) . . . . ?
N004 C008 C00C C00B -178.39(8) . . . . ?
N004 C008 C00C C00J 1.07(11) . . . . ?
N004 C00D C00I C00M 176.74(10) . . . . ?
N004 C00D C00J C00C 0.30(11) . . . . ?
N004 C00D C00J C00E -177.51(9) . . . . ?
N005 N003 C00F C007 177.59(8) . . . . ?
N005 N003 C00F C00K -1.18(14) . . . . ?
N005 N003 B00U F001 56.67(10) . . . . ?
N005 N003 B00U F002 -61.78(9) . . . . ?
N005 N003 B00U N004 178.86(7) . . . . ?
N005 C00G C00N C00K -0.62(16) . . . . ?
C006 C00B C00C C008 -0.95(14) . . . . ?
C006 C00B C00C C00J 179.79(10) . . . . ?
C007 C008 C00C C00B 1.10(14) . . . . ?
C007 C008 C00C C00J -179.44(8) . . . . ?
C007 C00F C00K C00N -175.23(9) . . . . ?
C008 N004 C00D C00I -177.71(10) . . . . ?
C008 N004 C00D C00J 0.34(11) . . . . ?
C008 N004 B00U F001 124.65(10) . . . . ?
C008 N004 B00U F002 -110.24(10) . . . . ?
C008 N004 B00U N003 5.74(12) . . . . ?
C008 C007 C009 C006 -1.30(14) . . . . ?
C008 C007 C00F N003 1.32(13) . . . . ?
C008 C007 C00F C00K -179.97(9) . . . . ?
C008 C00C C00J C00D -0.81(10) . . . . ?
C008 C00C C00J C00E 176.60(10) . . . . ?
C009 C006 C00A C00L 40.13(12) . . . . ?
C009 C006 C00A C00P 161.23(10) . . . . ?
C009 C006 C00A C00R -79.24(11) . . . . ?
C009 C006 C00B C00C -0.28(14) . . . . ?
C009 C007 C008 N004 179.43(9) . . . . ?
C009 C007 C008 C00C 0.02(14) . . . . ?
C009 C007 C00F N003 -176.67(9) . . . . ?
C009 C007 C00F C00K 2.04(15) . . . . ?
C00A C006 C009 C007 179.91(9) . . . . ?
C00A C006 C00B C00C -178.71(9) . . . . ?
C00B C006 C009 C007 1.45(14) . . . . ?
C00B C006 C00A C00L -141.46(10) . . . . ?
C00B C006 C00A C00P -20.36(13) . . . . ?
C00B C006 C00A C00R 99.17(11) . . . . ?
C00B C00C C00J C00D 178.53(11) . . . . ?
C00B C00C C00J C00E -4.07(19) . . . . ?
C00D N004 C008 C007 179.64(9) . . . . ?
C00D N004 C008 C00C -0.90(11) . . . . ?
C00D N004 B00U F001 -61.74(13) . . . . ?
C00D N004 B00U F002 63.37(13) . . . . ?
C00D N004 B00U N003 179.36(9) . . . . ?
C00D C00I C00M C00H 0.62(16) . . . . ?
C00E C00H C00M C00I 0.31(16) . . . . ?
C00E C00H C00O C00Q 133.75(11) . . . . ?
C00E C00H C00O C00S 14.36(14) . . . . ?
C00E C00H C00O C00T -106.09(12) . . . . ?
C00F N003 N005 C00G -1.99(13) . . . . ?
C00F N003 B00U F001 -125.54(10) . . . . ?
C00F N003 B00U F002 116.00(10) . . . . ?
C00F N003 B00U N004 -3.35(13) . . . . ?
C00F C007 C008 N004 1.30(14) . . . . ?
C00F C007 C008 C00C -178.12(8) . . . . ?
C00F C007 C009 C006 176.70(9) . . . . ?
C00F C00K C00N C00G -2.61(15) . . . . ?
C00H C00E C00J C00C -176.89(10) . . . . ?
C00H C00E C00J C00D 0.22(15) . . . . ?
C00I C00D C00J C00C 178.56(9) . . . . ?
C00I C00D C00J C00E 0.75(15) . . . . ?
C00J C00D C00I C00M -1.14(15) . . . . ?
C00J C00E C00H C00M -0.73(15) . . . . ?
C00J C00E C00H C00O 175.68(9) . . . . ?
C00M C00H C00O C00Q -49.91(13) . . . . ?
C00M C00H C00O C00S -169.30(10) . . . . ?
C00M C00H C00O C00T 70.25(12) . . . . ?
C00O C00H C00M C00I -176.17(10) . . . . ?
B00U N003 N005 C00G 175.93(8) . . . . ?
B00U N003 C00F C007 0.08(14) . . . . ?
B00U N003 C00F C00K -178.69(9) . . . . ?
B00U N004 C008 C007 -5.47(15) . . . . ?
B00U N004 C008 C00C 173.99(8) . . . . ?
B00U N004 C00D C00I 7.84(17) . . . . ?
B00U N004 C00D C00J -174.10(9) . . . . ?
